data_2203159
loop_
_publ_author_name
'Girija, C. R.'
'Noor Shahina Begum'

_publ_section_title
;4-Ammonio-5-chloro-<i>N</i>-[2-(<i>N,N</i>-diethylammonio)ethyl]-2-methoxybenzamide
 sulfate
;
_journal_issue 2
_journal_name_full 'Acta Crystallographica Section E'
_journal_page_first o260
_journal_page_last o261
_journal_paper_doi 10.1107/S1600536803029611
_journal_volume 60
_journal_year 2004
_chemical_formula_iupac 'C14 H24 Cl N3 O2 2+, S1 O4 2-'
_chemical_formula_moiety 'C14 H24 Cl N3 O2 2+, O4 S 2-'
_chemical_formula_sum 'C14 H24 Cl N3 O6 S'
_chemical_formula_weight 397.88
_chemical_name_common 'Metoclopramide Sulphate'
_chemical_name_systematic
;
4-Ammonio-5-chloro-N-[2-(N,N-diethylammonio)ethyl]-2-methoxybenzamide sulfate
;
_space_group_IT_number 14
_symmetry_cell_setting monoclinic
_symmetry_space_group_name_Hall '-P 2ybc'
_symmetry_space_group_name_H-M 'P 1 21/c 1'
_atom_sites_solution_hydrogens geom
_atom_sites_solution_primary direct
_atom_sites_solution_secondary difmap
_cell_angle_alpha 90
_cell_angle_beta 97.1860(10)
_cell_angle_gamma 90
_cell_formula_units_Z 4
_cell_length_a 9.1514(2)
_cell_length_b 16.5218(3)
_cell_length_c 12.8524(3)
_cell_measurement_reflns_used 7814
_cell_measurement_temperature 293(2)
_cell_measurement_theta_max 23.3
_cell_measurement_theta_min 2.0
_cell_volume 1927.99(7)
_computing_cell_refinement SMART
_computing_data_collection 'SMART (Siemens, 1993)'
_computing_data_reduction 'SAINT (Siemens, 1995)'
_computing_molecular_graphics 'PLATON (Spek, 1990)'
_computing_publication_material SHELXL97
_computing_structure_refinement 'SHELXL97 (Sheldrick, 1997)'
_computing_structure_solution 'SHELXS97 (Sheldrick, 1997)'
_diffrn_ambient_temperature 293(2)
_diffrn_measured_fraction_theta_full 0.993
_diffrn_measured_fraction_theta_max 0.993
_diffrn_measurement_device_type 'SMART CCD area-detector'
_diffrn_measurement_method \w
_diffrn_radiation_monochromator graphite
_diffrn_radiation_source 'fine focus sealed tube'
_diffrn_radiation_type MoK\a
_diffrn_radiation_wavelength 0.71073
_diffrn_reflns_av_R_equivalents 0.0335
_diffrn_reflns_av_sigmaI/netI 0.0400
_diffrn_reflns_limit_h_max 10
_diffrn_reflns_limit_h_min -10
_diffrn_reflns_limit_k_max 18
_diffrn_reflns_limit_k_min -14
_diffrn_reflns_limit_l_max 14
_diffrn_reflns_limit_l_min -13
_diffrn_reflns_number 7814
_diffrn_reflns_theta_full 23.29
_diffrn_reflns_theta_max 23.29
_diffrn_reflns_theta_min 2.02
_diffrn_standards_decay_% 0
_diffrn_standards_number 0
_exptl_absorpt_coefficient_mu 0.340
_exptl_absorpt_correction_type none
_exptl_crystal_colour colourless
_exptl_crystal_density_diffrn 1.371
_exptl_crystal_density_method 'Not Measured'
_exptl_crystal_description prism
_exptl_crystal_F_000 840
_exptl_crystal_size_max 0.30
_exptl_crystal_size_mid 0.25
_exptl_crystal_size_min 0.10
_refine_diff_density_max 0.561
_refine_diff_density_min -0.279
_refine_ls_extinction_coef 0.0074(19)
_refine_ls_extinction_expression Fc^*^=kFc[1+0.001xFc^2^\l^3^/sin(2\q)]^-1/4^
_refine_ls_extinction_method SHELXL97
_refine_ls_goodness_of_fit_ref 1.026
_refine_ls_hydrogen_treatment constr
_refine_ls_matrix_type full
_refine_ls_number_parameters 227
_refine_ls_number_reflns 2768
_refine_ls_number_restraints 0
_refine_ls_restrained_S_all 1.026
_refine_ls_R_factor_all 0.0842
_refine_ls_R_factor_gt 0.0567
_refine_ls_shift/su_max 0.004
_refine_ls_shift/su_mean 0.000
_refine_ls_structure_factor_coef Fsqd
_refine_ls_weighting_details 'calc w = 1/[\s^2^(Fo^2^)+(0.0961P)^2^+1.029P] where P = (Fo^2^+2Fc^2^)/3'
_refine_ls_weighting_scheme calc
_refine_ls_wR_factor_gt 0.1575
_refine_ls_wR_factor_ref 0.1785
_reflns_number_gt 1932
_reflns_number_total 2768
_reflns_threshold_expression I>2\s(I)
_cod_data_source_file ci6315.cif
_cod_data_source_block I
_cod_original_sg_symbol_H-M 'P 21/c'
_cod_database_code 2203159

loop_
_symmetry_equiv_pos_as_xyz
x,y,z
-x,1/2+y,1/2-z
-x,-y,-z
x,1/2-y,1/2+z

loop_
_atom_site_label
_atom_site_fract_x
_atom_site_fract_y
_atom_site_fract_z
_atom_site_U_iso_or_equiv
_atom_site_adp_type
_atom_site_calc_flag
_atom_site_refinement_flags
_atom_site_occupancy
_atom_site_type_symbol
S1 0.82234(13) 0.34445(7) 0.01735(8) 0.0723(4) Uani d . 1 S
O1 0.7599(6) 0.2917(4) 0.0801(4) 0.181(2) Uani d . 1 O
O2 0.8246(7) 0.4238(3) 0.0490(4) 0.177(2) Uani d . 1 O
O3 0.7562(5) 0.3390(2) -0.0858(3) 0.1214(14) Uani d . 1 O
O4 0.9679(5) 0.3190(3) 0.0252(4) 0.1581(18) Uani d . 1 O
C1 0.8756(4) 0.5811(2) 0.5203(3) 0.0518(9) Uani d . 1 C
C2 0.9950(4) 0.5944(2) 0.5992(3) 0.0520(9) Uani d . 1 C
C3 0.9823(4) 0.5756(2) 0.7029(3) 0.0595(10) Uani d . 1 C
H3 1.0611 0.5861 0.7542 0.071 Uiso calc R 1 H
C4 0.8539(5) 0.5415(2) 0.7320(3) 0.0632(11) Uani d . 1 C
C5 0.7391(4) 0.5260(2) 0.6525(3) 0.0642(11) Uani d . 1 C
C6 0.7495(4) 0.5456(2) 0.5501(3) 0.0590(10) Uani d . 1 C
H6 0.6703 0.5348 0.4992 0.071 Uiso calc R 1 H
O7 1.1185(3) 0.62651(17) 0.5689(2) 0.0697(8) Uani d . 1 O
C8 1.2463(5) 0.6358(3) 0.6439(4) 0.0817(13) Uani d . 1 C
H8A 1.3243 0.6593 0.6105 0.123 Uiso calc R 1 H
H8B 1.2769 0.5838 0.6720 0.123 Uiso calc R 1 H
H8C 1.2237 0.6704 0.6997 0.123 Uiso calc R 1 H
N9 0.8422(5) 0.5259(2) 0.8358(3) 0.0888(12) Uani d . 1 N
H9A 0.9260 0.5393 0.8747 0.133 Uiso calc R 1 H
H9B 0.8245 0.4734 0.8439 0.133 Uiso calc R 1 H
H9C 0.7686 0.5548 0.8558 0.133 Uiso calc R 1 H
Cl10 0.57672(14) 0.48232(10) 0.68483(10) 0.1067(6) Uani d . 1 Cl
C11 0.8726(4) 0.5996(2) 0.4069(3) 0.0519(9) Uani d . 1 C
O12 0.7656(3) 0.57761(15) 0.34308(19) 0.0613(7) Uani d . 1 O
N13 0.9828(3) 0.64068(19) 0.3745(2) 0.0633(9) Uani d . 1 N
H13 1.0502 0.6594 0.4209 0.076 Uiso calc R 1 H
C14 0.9956(5) 0.6558(3) 0.2644(3) 0.0742(12) Uani d . 1 C
H14A 0.9797 0.6054 0.2261 0.089 Uiso calc R 1 H
H14B 1.0952 0.6736 0.2584 0.089 Uiso calc R 1 H
C15 0.8899(6) 0.7179(3) 0.2138(3) 0.0845(14) Uani d . 1 C
H15A 0.9257 0.7378 0.1507 0.101 Uiso calc R 1 H
H15B 0.8859 0.7633 0.2613 0.101 Uiso calc R 1 H
N16 0.7374(4) 0.6841(2) 0.1862(3) 0.0737(10) Uani d . 1 N
H16 0.7242 0.6461 0.2354 0.088 Uiso calc R 1 H
C17 0.6175(7) 0.7446(4) 0.1877(4) 0.118(2) Uani d . 1 C
H17A 0.5265 0.7224 0.1522 0.142 Uiso calc R 1 H
H17B 0.6414 0.7928 0.1500 0.142 Uiso calc R 1 H
C18 0.5962(8) 0.7671(4) 0.2987(5) 0.147(3) Uani d . 1 C
H18A 0.5186 0.8063 0.2975 0.220 Uiso calc R 1 H
H18B 0.6859 0.7897 0.3336 0.220 Uiso calc R 1 H
H18C 0.5707 0.7197 0.3356 0.220 Uiso calc R 1 H
C19 0.7278(6) 0.6403(3) 0.0805(3) 0.0967(16) Uani d . 1 C
H19A 0.7157 0.6802 0.0246 0.116 Uiso calc R 1 H
H19B 0.8197 0.6120 0.0762 0.116 Uiso calc R 1 H
C20 0.6066(6) 0.5824(4) 0.0640(5) 0.116(2) Uani d . 1 C
H20A 0.6063 0.5570 -0.0032 0.175 Uiso calc R 1 H
H20B 0.5149 0.6102 0.0664 0.175 Uiso calc R 1 H
H20C 0.6189 0.5420 0.1180 0.175 Uiso calc R 1 H

loop_
_atom_site_aniso_label
_atom_site_aniso_U_11
_atom_site_aniso_U_22
_atom_site_aniso_U_33
_atom_site_aniso_U_12
_atom_site_aniso_U_13
_atom_site_aniso_U_23
S1 0.0815(8) 0.0803(8) 0.0547(7) -0.0032(6) 0.0062(5) 0.0059(6)
O1 0.180(5) 0.245(6) 0.126(4) -0.046(4) 0.054(3) 0.051(4)
O2 0.271(6) 0.115(3) 0.120(3) 0.075(4) -0.072(4) -0.032(3)
O3 0.144(3) 0.143(3) 0.071(2) -0.026(3) -0.009(2) -0.003(2)
O4 0.111(3) 0.161(4) 0.199(5) 0.017(3) 0.007(3) 0.008(4)
C1 0.055(2) 0.048(2) 0.052(2) -0.0012(17) 0.0034(17) 0.0018(16)
C2 0.053(2) 0.040(2) 0.061(2) -0.0014(16) 0.0027(18) -0.0003(16)
C3 0.068(3) 0.054(2) 0.053(2) 0.0039(19) -0.0049(19) -0.0018(18)
C4 0.073(3) 0.061(2) 0.056(2) 0.009(2) 0.012(2) 0.0067(19)
C5 0.059(2) 0.073(3) 0.062(2) -0.001(2) 0.012(2) 0.009(2)
C6 0.052(2) 0.066(2) 0.058(2) -0.0034(18) 0.0021(18) 0.0020(19)
O7 0.0606(17) 0.0776(18) 0.0673(17) -0.0202(14) -0.0062(14) 0.0070(14)
C8 0.065(3) 0.088(3) 0.086(3) -0.014(2) -0.017(2) 0.006(2)
N9 0.101(3) 0.104(3) 0.063(2) 0.007(2) 0.015(2) 0.010(2)
Cl10 0.0729(9) 0.1602(14) 0.0895(9) -0.0216(8) 0.0192(7) 0.0326(8)
C11 0.053(2) 0.047(2) 0.056(2) -0.0019(17) 0.0060(19) -0.0014(17)
O12 0.0584(16) 0.0674(16) 0.0559(15) -0.0144(13) -0.0016(13) 0.0074(12)
N13 0.060(2) 0.075(2) 0.0541(18) -0.0215(17) 0.0036(15) 0.0014(15)
C14 0.074(3) 0.087(3) 0.062(3) -0.022(2) 0.013(2) 0.004(2)
C15 0.118(4) 0.070(3) 0.064(3) -0.034(3) 0.007(3) 0.011(2)
N16 0.093(3) 0.062(2) 0.063(2) -0.004(2) -0.0037(18) 0.0092(17)
C17 0.140(5) 0.090(4) 0.113(4) 0.034(4) -0.029(4) 0.000(3)
C18 0.168(7) 0.138(6) 0.127(5) 0.070(5) -0.009(5) -0.036(4)
C19 0.119(4) 0.109(4) 0.060(3) -0.021(3) 0.002(3) -0.007(3)
C20 0.105(4) 0.128(5) 0.115(4) -0.013(4) 0.011(3) -0.045(4)

loop_
_atom_type_symbol
_atom_type_description
_atom_type_scat_dispersion_real
_atom_type_scat_dispersion_imag
_atom_type_scat_source
S S 0.1246 0.1234 'International Tables Vol C Tables 4.2.6.8 and 6.1.1.4'
O O 0.0106 0.0060 'International Tables Vol C Tables 4.2.6.8 and 6.1.1.4'
N N 0.0061 0.0033 'International Tables Vol C Tables 4.2.6.8 and 6.1.1.4'
Cl Cl 0.1484 0.1585 'International Tables Vol C Tables 4.2.6.8 and 6.1.1.4'
H H 0.0000 0.0000 'International Tables Vol C Tables 4.2.6.8 and 6.1.1.4'
C C 0.0033 0.0016 'International Tables Vol C Tables 4.2.6.8 and 6.1.1.4'

loop_
_geom_angle_atom_site_label_1
_geom_angle_atom_site_label_2
_geom_angle_atom_site_label_3
_geom_angle
_geom_angle_publ_flag
O1 S1 O2 115.3(4) ?
O1 S1 O4 103.5(4) ?
O2 S1 O4 106.8(4) ?
O1 S1 O3 111.0(3) ?
O2 S1 O3 109.5(3) ?
O4 S1 O3 110.5(3) ?
C6 C1 C2 117.5(3) ?
C6 C1 C11 116.3(3) ?
C2 C1 C11 126.2(3) ?
O7 C2 C3 122.6(3) ?
O7 C2 C1 117.0(3) ?
C3 C2 C1 120.4(3) ?
C2 C3 C4 121.4(4) ?
C2 C3 H3 119.3 ?
C4 C3 H3 119.3 ?
N9 C4 C5 122.2(4) ?
N9 C4 C3 120.3(4) ?
C5 C4 C3 117.4(3) ?
C6 C5 C4 121.6(4) ?
C6 C5 Cl10 119.2(3) ?
C4 C5 Cl10 119.1(3) ?
C5 C6 C1 121.6(4) ?
C5 C6 H6 119.2 ?
C1 C6 H6 119.2 ?
C2 O7 C8 119.5(3) yes
O7 C8 H8A 109.5 ?
O7 C8 H8B 109.5 ?
H8A C8 H8B 109.5 ?
O7 C8 H8C 109.5 ?
H8A C8 H8C 109.5 ?
H8B C8 H8C 109.5 ?
C4 N9 H9A 109.5 ?
C4 N9 H9B 109.5 ?
H9A N9 H9B 109.5 ?
C4 N9 H9C 109.5 ?
H9A N9 H9C 109.5 ?
H9B N9 H9C 109.5 ?
O12 C11 N13 120.4(3) ?
O12 C11 C1 120.1(3) ?
N13 C11 C1 119.5(3) ?
C11 N13 C14 123.4(3) y
C11 N13 H13 118.3 ?
C14 N13 H13 118.3 ?
N13 C14 C15 114.4(4) ?
N13 C14 H14A 108.7 ?
C15 C14 H14A 108.7 ?
N13 C14 H14B 108.7 ?
C15 C14 H14B 108.7 ?
H14A C14 H14B 107.6 ?
C14 C15 N16 112.2(3) ?
C14 C15 H15A 109.2 ?
N16 C15 H15A 109.2 ?
C14 C15 H15B 109.2 ?
N16 C15 H15B 109.2 ?
H15A C15 H15B 107.9 ?
C17 N16 C15 114.4(4) y
C17 N16 C19 111.6(4) y
C15 N16 C19 109.5(4) y
C17 N16 H16 107.0 ?
C15 N16 H16 107.0 ?
C19 N16 H16 107.0 ?
N16 C17 C18 111.1(4) ?
N16 C17 H17A 109.4 ?
C18 C17 H17A 109.4 ?
N16 C17 H17B 109.4 ?
C18 C17 H17B 109.4 ?
H17A C17 H17B 108.0 ?
C17 C18 H18A 109.5 ?
C17 C18 H18B 109.5 ?
H18A C18 H18B 109.5 ?
C17 C18 H18C 109.5 ?
H18A C18 H18C 109.5 ?
H18B C18 H18C 109.5 ?
C20 C19 N16 113.4(4) ?
C20 C19 H19A 108.9 ?
N16 C19 H19A 108.9 ?
C20 C19 H19B 108.9 ?
N16 C19 H19B 108.9 ?
H19A C19 H19B 107.7 ?
C19 C20 H20A 109.5 ?
C19 C20 H20B 109.5 ?
H20A C20 H20B 109.5 ?
C19 C20 H20C 109.5 ?
H20A C20 H20C 109.5 ?
H20B C20 H20C 109.5 ?

loop_
_geom_bond_atom_site_label_1
_geom_bond_atom_site_label_2
_geom_bond_distance
_geom_bond_publ_flag
S1 O1 1.360(5) y
S1 O2 1.372(4) y
S1 O4 1.389(5) y
S1 O3 1.390(3) y
C1 C6 1.391(5) ?
C1 C2 1.411(5) ?
C1 C11 1.485(5) yes
C2 O7 1.350(4) yes
C2 C3 1.387(5) ?
C3 C4 1.396(6) ?
C3 H3 0.93 ?
C4 N9 1.376(5) yes
C4 C5 1.394(6) ?
C5 C6 1.371(5) ?
C5 Cl10 1.748(4) yes
C6 H6 0.93 ?
O7 C8 1.428(5) yes
C8 H8A 0.96 ?
C8 H8B 0.96 ?
C8 H8C 0.96 ?
N9 H9A 0.89 ?
N9 H9B 0.89 ?
N9 H9C 0.89 ?
C11 O12 1.251(4) yes
C11 N13 1.325(4) yes
N13 C14 1.456(5) yes
N13 H13 0.86 ?
C14 C15 1.501(6) ?
C14 H14A 0.97 ?
C14 H14B 0.97 ?
C15 N16 1.504(6) yes
C15 H15A 0.97 ?
C15 H15B 0.97 ?
N16 C17 1.486(6) yes
N16 C19 1.532(6) yes
N16 H16 0.91 ?
C17 C18 1.511(8) ?
C17 H17A 0.97 ?
C17 H17B 0.97 ?
C18 H18A 0.96 ?
C18 H18B 0.96 ?
C18 H18C 0.96 ?
C19 C20 1.460(7) ?
C19 H19A 0.97 ?
C19 H19B 0.97 ?
C20 H20A 0.96 ?
C20 H20B 0.96 ?
C20 H20C 0.96 ?

loop_
_geom_hbond_atom_site_label_D
_geom_hbond_atom_site_label_H
_geom_hbond_atom_site_label_A
_geom_hbond_site_symmetry_A
_geom_hbond_distance_DH
_geom_hbond_distance_HA
_geom_hbond_distance_DA
_geom_hbond_angle_DHA
N13 H13 O7 . 0.86 2.00 2.658(4) 132
N16 H16 O12 . 0.91 1.79 2.665(4) 160
C6 H6 O12 . 0.93 2.39 2.735(4) 102
N9 H9A O2 3_766 0.89 2.45 3.325(7) 169
N9 H9B O3 1_556 0.89 2.51 3.372(6) 164

loop_
_geom_torsion_atom_site_label_1
_geom_torsion_atom_site_label_2
_geom_torsion_atom_site_label_3
_geom_torsion_atom_site_label_4
_geom_torsion
_geom_torsion_publ_flag
C6 C1 C2 O7 177.9(3) ?
C11 C1 C2 O7 -0.3(5) ?
C6 C1 C2 C3 -2.9(5) ?
C11 C1 C2 C3 178.8(3) ?
O7 C2 C3 C4 -179.2(3) ?
C1 C2 C3 C4 1.7(5) ?
C2 C3 C4 N9 -177.9(4) ?
C2 C3 C4 C5 0.7(6) ?
N9 C4 C5 C6 176.7(4) ?
C3 C4 C5 C6 -1.9(6) ?
N9 C4 C5 Cl10 -2.1(6) ?
C3 C4 C5 Cl10 179.4(3) ?
C4 C5 C6 C1 0.6(6) ?
Cl10 C5 C6 C1 179.4(3) ?
C2 C1 C6 C5 1.8(6) ?
C11 C1 C6 C5 -179.8(4) ?
C3 C2 O7 C8 5.4(5) yes
C1 C2 O7 C8 -175.5(3) ?
C6 C1 C11 O12 -5.5(5) yes
C2 C1 C11 O12 172.8(3) ?
C6 C1 C11 N13 173.4(3) ?
C2 C1 C11 N13 -8.4(5) ?
O12 C11 N13 C14 -6.4(6) ?
C1 C11 N13 C14 174.7(4) yes
C11 N13 C14 C15 73.5(5) yes
N13 C14 C15 N16 -78.0(5) yes
C14 C15 N16 C17 150.6(4) yes
C14 C15 N16 C19 -83.3(4) yes
C15 N16 C17 C18 -73.7(6) yes
C19 N16 C17 C18 161.3(5) ?
C17 N16 C19 C20 -72.8(6) ?
C15 N16 C19 C20 159.5(5) yes

loop_
_cod_related_entry_id
_cod_related_entry_database
_cod_related_entry_code
1 ChemSpider 21131149
